data_7111016
loop_
_publ_author_name
'Hossain, Md. Alamgir'
'Llinares, Jos\'e M.'
'Miller, Cynthia A.'
'Seib, Larry'
'Bowman-James, Kristin'

_publ_section_title
;
 Further insight to selectivity issues in halide binding in a tiny
 octaazacryptand
;
_journal_issue 22
_journal_name_full 'Chemical Communications'
_journal_page_first 2269
_journal_paper_doi 10.1039/b004167j
_journal_year 2000
_chemical_formula_sum 'C18 H54 Cl6 N8 O2.75'
_chemical_formula_weight 639.39
_space_group_IT_number 19
_symmetry_cell_setting orthorhombic
_symmetry_Int_Tables_number 19
_symmetry_space_group_name_Hall 'P 2ac 2ab'
_symmetry_space_group_name_H-M 'P 21 21 21'
_cell_angle_alpha 90
_cell_angle_beta 90
_cell_angle_gamma 90
_cell_formula_units_Z 4
_cell_length_a 12.143(7)
_cell_length_b 21.64(1)
_cell_length_c 11.97(3)
_cell_measurement_reflns_used 11
_cell_measurement_temperature 296.2
_cell_measurement_theta_max 18.9
_cell_measurement_theta_min 14.4
_cell_volume 3145(8)
_computing_cell_refinement 'MSC/AFC Diffractometer Control'
_computing_data_collection 'MSC/AFC Diffractometer Control'
_computing_data_reduction 'teXsan for Windows (MSC, 1997)'
_computing_publication_material 'teXsan for Windows (MSC, 1997)'
_computing_structure_refinement 'teXsan for Windows (MSC, 1997)'
_computing_structure_solution
;
SIR92 (Altomare, et. al. 1993)
;
_diffrn_ambient_temperature 296.2
_diffrn_measurement_device 'Rigaku AFC5R'
_diffrn_measurement_method \w-2\q
_diffrn_orient_matrix_UB_11 0.04958
_diffrn_orient_matrix_UB_12 -0.03184
_diffrn_orient_matrix_UB_13 0.03372
_diffrn_orient_matrix_UB_21 0.05063
_diffrn_orient_matrix_UB_22 0.00359
_diffrn_orient_matrix_UB_23 -0.06559
_diffrn_orient_matrix_UB_31 0.04195
_diffrn_orient_matrix_UB_32 0.03330
_diffrn_orient_matrix_UB_33 0.03931
_diffrn_radiation_detector 'scintillation counter'
_diffrn_radiation_monochromator graphite
_diffrn_radiation_source 'Rigaku rotating anode'
_diffrn_radiation_type 'Cu K\a'
_diffrn_radiation_wavelength 1.5418
_diffrn_reflns_av_R_equivalents 0.00000
_diffrn_reflns_av_sigmaI/netI 0.161
_diffrn_reflns_limit_h_max 13
_diffrn_reflns_limit_h_min 0
_diffrn_reflns_limit_k_max 24
_diffrn_reflns_limit_k_min 0
_diffrn_reflns_limit_l_max 13
_diffrn_reflns_limit_l_min 0
_diffrn_reflns_number 2679
_diffrn_reflns_reduction_process 'Lp corrections applied'
_diffrn_reflns_theta_max 60.03
_diffrn_reflns_theta_min 2.04
_diffrn_standards_decay_% -6.75
_diffrn_standards_interval_count 150
_diffrn_standards_number 3
_exptl_absorpt_coefficient_mu 5.256
_exptl_absorpt_correction_T_max 0.998
_exptl_absorpt_correction_T_min 0.756
_exptl_absorpt_correction_type
;
\y scans (North,Phillips & Matthews, 1968)
;
_exptl_crystal_colour Clear
_exptl_crystal_density_diffrn 1.351
_exptl_crystal_density_meas ?
_exptl_crystal_description Prism
_exptl_crystal_F_000 1368.00
_exptl_crystal_size_max 0.20
_exptl_crystal_size_mid 0.20
_exptl_crystal_size_min 0.10
_refine_diff_density_max 0.40
_refine_diff_density_min -0.32
_refine_ls_extinction_method none
_refine_ls_goodness_of_fit_all 1.396
_refine_ls_goodness_of_fit_ref 1.570
_refine_ls_hydrogen_treatment noref
_refine_ls_matrix_type full
_refine_ls_number_constraints 0
_refine_ls_number_parameters 316
_refine_ls_number_reflns 1630
_refine_ls_number_restraints 0
_refine_ls_R_factor_all 0.1555
_refine_ls_R_factor_gt 0.0640
_refine_ls_shift/su_max 0.0100
_refine_ls_shift/su_mean 0.0024
_refine_ls_structure_factor_coef F
_refine_ls_weighting_details 'w = 1/[\s^2^(Fo) + 0.00010|Fo|^2^]'
_refine_ls_weighting_scheme sigma
_refine_ls_wR_factor_all 0.0690
_refine_ls_wR_factor_ref 0.0590
_reflns_number_gt 1630
_reflns_number_total 2679
_reflns_threshold_expression I>1.00\s(I)
_cod_data_source_file b004167jsup1.cif
_cod_data_source_block '_crystal_333______________'
_cod_depositor_comments
;
The following automatic conversions were performed:

'_exptl_crystal_density_meas' value 'not measured' was changed to '?'
- the value is perceived as not measured.

Automatic conversion script
Id: cif_fix_values 3008 2015-01-20 13:52:24Z robertas 
;
_cod_original_cell_volume 3144(5)
_cod_original_sg_symbol_H-M 'P 21 21 21 '
_cod_original_formula_sum 'C18 H54 Cl6 N8 O2.75 '
_cod_database_code 7111016

loop_
_symmetry_equiv_pos_as_xyz
'   +x,   +y,   +z'
'1/2-x,   -y,1/2+z'
'1/2+x,1/2-y,   -z'
'   -x,1/2+y,1/2-z'

loop_
_atom_site_label
_atom_site_fract_x
_atom_site_fract_y
_atom_site_fract_z
_atom_site_U_iso_or_equiv
_atom_site_occupancy
_atom_site_refinement_flags
_atom_site_adp_type
_atom_site_calc_flag
Cl(1) -0.0124(2) 0.1276(1) 0.2656(2) 0.0458(7) 1.000 . Uani d
Cl(2) 0.2211(3) 0.1195(1) 0.0995(2) 0.063(1) 1.000 . Uani d
Cl(3) -0.0160(3) 0.3179(1) 0.4396(2) 0.068(1) 1.000 . Uani d
Cl(4) 0.1162(3) 0.0911(2) 0.7874(3) 0.085(1) 1.000 . Uani d
Cl(5) 0.1082(3) 0.3761(2) 0.8665(3) 0.090(1) 1.000 . Uani d
Cl(6) -0.2144(2) -0.0718(2) 0.2389(3) 0.085(1) 1.000 . Uani d
O(100) -0.0229(8) 0.1741(3) 0.6370(7) 0.084(3) 1.000 . Uani d
O(200) -0.5736(8) 0.0599(4) 0.3065(7) 0.102(4) 1.000 . Uani d
O(300) -0.025(1) 0.2929(5) 0.6973(9) 0.099(5) 0.750 S Uani d
N(1) 0.0786(7) 0.0150(3) 0.4232(7) 0.037(3) 1.000 . Uani d
N(4) -0.1294(7) 0.0937(4) 0.4813(7) 0.049(3) 1.000 . Uani d
N(7) -0.2321(6) 0.1890(4) 0.2834(7) 0.046(3) 1.000 . Uani d
N(10) -0.0892(6) 0.2421(3) 0.0975(6) 0.035(2) 1.000 S Uani d
N(13) -0.0266(7) 0.1072(3) 0.0030(6) 0.040(2) 1.000 . Uani d
N(16) 0.0076(7) -0.0075(3) 0.1848(6) 0.039(2) 1.000 . Uani d
N(21) 0.2243(7) 0.1328(3) 0.3688(7) 0.043(3) 1.000 . Uani d
N(24) 0.1112(7) 0.2517(3) 0.2439(7) 0.048(3) 1.000 . Uani d
C(2) 0.007(1) 0.0143(4) 0.5251(8) 0.053(4) 1.000 . Uani d
C(3) -0.1138(9) 0.0257(5) 0.502(1) 0.056(4) 1.000 . Uani d
C(5) -0.2431(9) 0.1098(5) 0.439(1) 0.063(4) 1.000 . Uani d
C(6) -0.2495(9) 0.1781(5) 0.4055(9) 0.055(4) 1.000 . Uani d
C(8) -0.2331(8) 0.2539(5) 0.244(1) 0.050(4) 1.000 . Uani d
C(9) -0.2069(9) 0.2576(4) 0.1210(9) 0.051(4) 1.000 . Uani d
C(11) -0.0748(9) 0.2192(4) -0.0180(9) 0.048(3) 1.000 . Uani d
C(12) -0.1130(9) 0.1521(4) -0.0301(8) 0.050(3) 1.000 . Uani d
C(14) -0.0699(9) 0.0426(4) 0.0130(9) 0.050(3) 1.000 . Uani d
C(15) 0.016(1) -0.0010(4) 0.0631(8) 0.047(3) 1.000 . Uani d
C(17) 0.0975(8) -0.0404(4) 0.2416(9) 0.047(3) 1.000 . Uani d
C(18) 0.0746(9) -0.0457(4) 0.3665(9) 0.048(3) 1.000 . Uani d
C(19) 0.1921(8) 0.0289(4) 0.4557(9) 0.043(3) 1.000 . Uani d
C(20) 0.2135(9) 0.0980(5) 0.4753(8) 0.047(3) 1.000 . Uani d
C(22) 0.2253(9) 0.2002(4) 0.3906(9) 0.043(3) 1.000 . Uani d
C(23) 0.2257(8) 0.2399(4) 0.2834(9) 0.043(3) 1.000 . Uani d
C(25) 0.0970(8) 0.2851(4) 0.1340(9) 0.044(3) 1.000 . Uani d
C(26) -0.022(1) 0.2973(4) 0.1133(8) 0.041(3) 1.000 . Uani d
H(2) 0.0078 -0.0289 0.5568 0.072 1.000 . Uiso c
H(2) 0.0253 0.0408 0.5805 0.072 1.000 . Uiso c
H(3) -0.1643 0.0119 0.5627 0.073 1.000 . Uiso c
H(3) -0.1420 0.0015 0.4364 0.073 1.000 . Uiso c
H(4) -0.1110 0.1164 0.5461 0.058 1.000 . Uiso c
H(4) -0.0765 0.1064 0.4226 0.058 1.000 . Uiso c
H(5) -0.2929 0.1036 0.5035 0.085 1.000 . Uiso c
H(5) -0.2632 0.0841 0.3824 0.085 1.000 . Uiso c
H(6) -0.3176 0.1972 0.4256 0.067 1.000 . Uiso c
H(6) -0.1913 0.2027 0.4423 0.067 1.000 . Uiso c
H(7) -0.2939 0.1669 0.2452 0.062 1.000 . Uiso c
H(7) -0.1672 0.1692 0.2610 0.062 1.000 . Uiso c
H(8) -0.1732 0.2778 0.2855 0.071 1.000 . Uiso c
H(8) -0.2992 0.2761 0.2643 0.071 1.000 . Uiso c
H(9) -0.2285 0.2952 0.0922 0.068 1.000 . Uiso c
H(9) -0.2555 0.2251 0.0893 0.068 1.000 . Uiso c
H(11) 0.0029 0.2189 -0.0391 0.059 1.000 . Uiso c
H(11) -0.1118 0.2445 -0.0724 0.059 1.000 . Uiso c
H(12) -0.1781 0.1469 0.0205 0.070 1.000 . Uiso c
H(12) -0.1428 0.1442 -0.1040 0.070 1.000 . Uiso c
H(13) 0.0072 0.1193 0.0703 0.047 1.000 . Uiso c
H(13) 0.0307 0.1068 -0.0551 0.047 1.000 . Uiso c
H(14) -0.1333 0.0413 0.0613 0.060 1.000 . Uiso c
H(14) -0.0928 0.0256 -0.0584 0.060 1.000 . Uiso c
H(15) 0.0051 -0.0422 0.0316 0.056 1.000 . Uiso c
H(15) 0.0860 0.0130 0.0416 0.056 1.000 . Uiso c
H(16) -0.0622 -0.0250 0.2046 0.050 1.000 . Uiso c
H(16) 0.0048 0.0357 0.2158 0.050 1.000 . Uiso c
H(17) 0.1010 -0.0780 0.2086 0.075 1.000 . Uiso c
H(17) 0.1616 -0.0162 0.2313 0.075 1.000 . Uiso c
H(18) -0.0020 -0.0609 0.3786 0.065 1.000 . Uiso c
H(18) 0.1220 -0.0731 0.4005 0.065 1.000 . Uiso c
H(19) 0.2427 0.0154 0.3944 0.061 1.000 . Uiso c
H(19) 0.2179 0.0052 0.5203 0.061 1.000 . Uiso c
H(20) 0.1472 0.1154 0.5133 0.069 1.000 . Uiso c
H(20) 0.2737 0.1069 0.5231 0.069 1.000 . Uiso c
H(21) 0.1650 0.1218 0.3184 0.054 1.000 . Uiso c
H(21) 0.2920 0.1199 0.3313 0.054 1.000 . Uiso c
H(22) 0.1640 0.2136 0.4343 0.062 1.000 . Uiso c
H(22) 0.2917 0.2126 0.4357 0.062 1.000 . Uiso c
H(23) 0.2659 0.2791 0.2934 0.068 1.000 . Uiso c
H(23) 0.2685 0.2179 0.2259 0.068 1.000 . Uiso c
H(24) 0.0728 0.2768 0.3000 0.058 1.000 . Uiso c
H(24) 0.0709 0.2130 0.2407 0.058 1.000 . Uiso c
H(25) 0.1391 0.3229 0.1317 0.061 1.000 . Uiso c
H(25) 0.1287 0.2595 0.0723 0.061 1.000 . Uiso c
H(26) -0.0500 0.3190 0.1739 0.062 1.000 . Uiso c
H(26) -0.0302 0.3211 0.0459 0.062 1.000 . Uiso c
H(100) -0.0218 0.2185 0.6600 0.060 1.000 . Uiso c
H(100) -0.0072 0.1327 0.6878 0.060 1.000 . Uiso c
H(200) -0.5005 0.0275 0.2747 0.060 1.000 . Uiso c
H(200) -0.5705 0.1149 0.3145 0.060 1.000 . Uiso c
H(300) -0.0198 0.3025 0.6135 0.060 1.000 . Uiso c
H(300) 0.0201 0.3212 0.7507 0.060 1.000 . Uiso c

loop_
_atom_site_aniso_label
_atom_site_aniso_U_11
_atom_site_aniso_U_22
_atom_site_aniso_U_33
_atom_site_aniso_U_12
_atom_site_aniso_U_13
_atom_site_aniso_U_23
Cl(1) 0.049(2) 0.035(1) 0.054(2) 0.004(1) 0.001(1) 0.005(1)
Cl(2) 0.067(2) 0.067(2) 0.056(2) -0.005(2) 0.005(2) -0.018(2)
Cl(3) 0.052(2) 0.098(2) 0.053(2) -0.002(2) 0.003(2) -0.018(2)
Cl(4) 0.086(2) 0.101(2) 0.067(2) -0.003(2) 0.001(2) -0.012(2)
Cl(5) 0.096(3) 0.085(2) 0.088(2) 0.038(2) 0.016(2) -0.010(2)
Cl(6) 0.051(2) 0.124(3) 0.080(2) -0.016(2) -0.005(2) 0.029(2)
O(100) 0.109(7) 0.040(4) 0.101(7) 0.015(5) -0.021(6) -0.018(5)
O(200) 0.124(9) 0.095(6) 0.088(7) 0.008(6) 0.045(6) -0.010(6)
O(300) 0.13(1) 0.086(8) 0.081(9) -0.027(9) -0.028(9) 0.005(7)
N(1) 0.043(5) 0.031(4) 0.039(5) 0.007(4) -0.014(5) 0.003(4)
N(4) 0.053(6) 0.053(6) 0.042(5) -0.003(5) 0.003(5) -0.004(5)
N(7) 0.035(5) 0.051(5) 0.050(6) 0.007(5) 0.009(5) 0.007(5)
N(10) 0.038(5) 0.033(5) 0.032(5) -0.007(4) 0.000(4) 0.005(4)
N(13) 0.045(5) 0.043(5) 0.032(4) 0.000(5) -0.012(4) -0.010(4)
N(16) 0.048(6) 0.033(4) 0.037(5) -0.005(5) -0.001(5) -0.003(4)
N(21) 0.050(5) 0.035(5) 0.046(5) 0.010(5) -0.012(5) -0.011(5)
N(24) 0.054(6) 0.040(5) 0.049(6) -0.005(5) 0.009(5) -0.006(5)
C(2) 0.09(1) 0.043(6) 0.029(6) 0.002(8) -0.006(7) 0.003(5)
C(3) 0.055(8) 0.044(7) 0.068(8) -0.009(6) 0.020(7) 0.011(7)
C(5) 0.045(7) 0.067(8) 0.076(9) 0.007(7) 0.013(7) 0.014(8)
C(6) 0.040(7) 0.086(9) 0.040(7) 0.010(7) 0.008(5) -0.009(7)
C(8) 0.037(6) 0.050(7) 0.062(8) -0.000(6) 0.002(6) -0.024(7)
C(9) 0.052(7) 0.040(6) 0.060(8) 0.004(6) -0.014(7) 0.010(6)
C(11) 0.057(8) 0.037(6) 0.050(7) 0.009(6) -0.011(6) 0.014(6)
C(12) 0.060(8) 0.047(6) 0.043(7) 0.008(6) -0.019(6) -0.012(6)
C(14) 0.064(8) 0.033(6) 0.054(7) -0.010(6) 0.002(7) -0.012(6)
C(15) 0.064(8) 0.033(6) 0.044(6) 0.007(6) 0.007(7) -0.014(5)
C(17) 0.039(6) 0.048(6) 0.056(8) 0.001(6) -0.007(6) -0.013(6)
C(18) 0.047(7) 0.040(6) 0.058(8) 0.005(6) 0.002(6) -0.007(6)
C(19) 0.044(7) 0.034(6) 0.050(7) 0.011(6) -0.016(6) 0.009(5)
C(20) 0.046(7) 0.050(7) 0.044(7) -0.009(6) -0.005(6) -0.010(6)
C(22) 0.050(7) 0.032(6) 0.047(7) 0.003(6) -0.018(6) -0.007(6)
C(23) 0.031(6) 0.036(6) 0.063(7) -0.011(5) -0.006(6) -0.004(6)
C(25) 0.034(6) 0.049(7) 0.049(7) -0.010(6) 0.007(6) 0.011(6)
C(26) 0.057(7) 0.028(6) 0.038(6) -0.013(6) 0.006(6) -0.000(5)

loop_
_atom_type_symbol
_atom_type_oxidation_number
_atom_type_number_in_cell
_atom_type_scat_dispersion_real
_atom_type_scat_dispersion_imag
_atom_type_scat_source
C 0 72 0.017 0.009
;International Tables for Crystallography
(1992, Vol. C, Table 6.1.1.2)
;
H 0 216 0.000 0.000
;International Tables for Crystallography
(1992, Vol. C, Table 6.1.1.2)
;
N 0 32 0.029 0.018
;International Tables for Crystallography
(1992, Vol. C, Table 6.1.1.2)
;
Cl 0 24 0.348 0.702
;International Tables for Crystallography
(1992, Vol. C, Tables 4.2.6.8 and 6.1.1.1)
;
O 0 11 0.047 0.032
;International Tables for Crystallography
(1992, Vol. C, Table 6.1.1.2)
;

loop_
_geom_angle_atom_site_label_1
_geom_angle_atom_site_label_2
_geom_angle_atom_site_label_3
_geom_angle
_geom_angle_publ_flag
H(100a O(100) H(100b 128.9 no
H(200a O(200) H(200b 125.9 no
H(300a O(300) H(300b 116.4 no
C(2) N(1) C(18) 110(1) ?
C(2) N(1) C(19) 110(1) ?
C(18) N(1) C(19) 109.6(9) ?
C(3) N(4) C(5) 113(1) ?
C(3) N(4) H(4a) 110.0 no
C(3) N(4) H(4b) 107.9 no
C(5) N(4) H(4a) 111.8 no
C(5) N(4) H(4b) 106.8 no
H(4a) N(4) H(4b) 106.6 no
C(6) N(7) C(8) 117(1) ?
C(6) N(7) H(7a) 105.3 no
C(6) N(7) H(7b) 109.1 no
C(8) N(7) H(7a) 107.7 no
C(8) N(7) H(7b) 110.6 no
H(7a) N(7) H(7b) 106.3 no
C(9) N(10) C(11) 111(1) ?
C(9) N(10) C(26) 109(1) ?
C(11) N(10) C(26) 109(1) ?
C(12) N(13) C(14) 113(1) ?
C(12) N(13) H(13b) 110.7 no
C(12) N(13) H(13a) 108.4 no
C(14) N(13) H(13b) 110.3 no
C(14) N(13) H(13a) 107.3 no
H(13b) N(13) H(13a) 107.4 no
C(15) N(16) C(17) 117(1) ?
C(15) N(16) H(16b) 110.1 no
C(15) N(16) H(16a) 106.2 no
C(17) N(16) H(16b) 110.6 no
C(17) N(16) H(16a) 107.7 no
H(16b) N(16) H(16a) 104.3 no
C(20) N(21) C(22) 110(1) ?
C(20) N(21) H(21b) 110.1 no
C(20) N(21) H(21a) 108.8 no
C(22) N(21) H(21b) 111.0 no
C(22) N(21) H(21a) 110.8 no
H(21b) N(21) H(21a) 105.6 no
C(23) N(24) C(25) 118(1) ?
C(23) N(24) H(24b) 108.8 no
C(23) N(24) H(24a) 109.6 no
C(25) N(24) H(24b) 106.0 no
C(25) N(24) H(24a) 108.7 no
H(24b) N(24) H(24a) 105.4 no
N(1) C(2) C(3) 114(1) ?
N(1) C(2) H(2a) 108.0 no
N(1) C(2) H(2b) 116.3 no
C(3) C(2) H(2a) 103.5 no
C(3) C(2) H(2b) 105.6 no
H(2a) C(2) H(2b) 108.1 no
N(4) C(3) C(2) 108(1) ?
N(4) C(3) H(3a) 109.7 no
N(4) C(3) H(3b) 109.7 no
C(2) C(3) H(3a) 114.5 no
C(2) C(3) H(3b) 112.8 no
H(3a) C(3) H(3b) 101.7 no
N(4) C(5) C(6) 111(1) ?
N(4) C(5) H(5a) 105.3 no
N(4) C(5) H(5b) 110.7 no
C(6) C(5) H(5a) 107.7 no
C(6) C(5) H(5b) 112.6 no
H(5a) C(5) H(5b) 109.4 no
N(7) C(6) C(5) 114(1) ?
N(7) C(6) H(6a) 107.5 no
N(7) C(6) H(6b) 104.4 no
C(5) C(6) H(6a) 113.3 no
C(5) C(6) H(6b) 111.5 no
H(6a) C(6) H(6b) 106.0 no
N(7) C(8) C(9) 111(1) ?
N(7) C(8) H(8a) 108.8 no
N(7) C(8) H(8b) 113.6 no
C(9) C(8) H(8a) 107.2 no
C(9) C(8) H(8b) 113.1 no
H(8a) C(8) H(8b) 102.9 no
N(10) C(9) C(8) 112(1) ?
N(10) C(9) H(9a) 113.6 no
N(10) C(9) H(9b) 109.7 no
C(8) C(9) H(9a) 110.6 no
C(8) C(9) H(9b) 102.2 no
H(9a) C(9) H(9b) 108.1 no
N(10) C(11) C(12) 112(1) ?
N(10) C(11) H(11a) 111.0 no
N(10) C(11) H(11b) 112.6 no
C(12) C(11) H(11a) 105.2 no
C(12) C(11) H(11b) 109.6 no
H(11a) C(11) H(11b) 106.3 no
N(13) C(12) C(11) 112(1) ?
N(13) C(12) H(12a) 108.7 no
N(13) C(12) H(12b) 113.0 no
C(11) C(12) H(12a) 106.9 no
C(11) C(12) H(12b) 111.5 no
H(12a) C(12) H(12b) 103.6 no
N(13) C(14) C(15) 112(1) ?
N(13) C(14) H(14b) 110.9 no
N(13) C(14) H(14a) 112.7 no
C(15) C(14) H(14b) 106.9 no
C(15) C(14) H(14a) 107.8 no
H(14b) C(14) H(14a) 106.6 no
N(16) C(15) C(14) 114(1) ?
N(16) C(15) H(15b) 106.7 no
N(16) C(15) H(15a) 111.5 no
C(14) C(15) H(15b) 108.7 no
C(14) C(15) H(15a) 108.1 no
H(15b) C(15) H(15a) 108.1 no
N(16) C(17) C(18) 111(1) ?
N(16) C(17) H(17b) 105.6 no
N(16) C(17) H(17a) 106.4 no
C(18) C(17) H(17b) 111.6 no
C(18) C(17) H(17a) 108.6 no
H(17b) C(17) H(17a) 113.7 no
N(1) C(18) C(17) 112(1) ?
N(1) C(18) H(18b) 104.9 no
N(1) C(18) H(18a) 110.4 no
C(17) C(18) H(18b) 109.8 no
C(17) C(18) H(18a) 111.5 no
H(18b) C(18) H(18a) 107.8 no
N(1) C(19) C(20) 114(1) ?
N(1) C(19) H(19b) 108.9 no
N(1) C(19) H(19a) 113.8 no
C(20) C(19) H(19b) 107.0 no
C(20) C(19) H(19a) 109.6 no
H(19b) C(19) H(19a) 103.3 no
N(21) C(20) C(19) 112(1) ?
N(21) C(20) H(20b) 105.7 no
N(21) C(20) H(20a) 110.3 no
C(19) C(20) H(20b) 107.5 no
C(19) C(20) H(20a) 114.8 no
H(20b) C(20) H(20a) 105.6 no
N(21) C(22) C(23) 114(1) ?
N(21) C(22) H(22b) 112.9 no
N(21) C(22) H(22a) 111.3 no
C(23) C(22) H(22b) 106.8 no
C(23) C(22) H(22a) 107.2 no
H(22b) C(22) H(22a) 104.4 no
N(24) C(23) C(22) 111(1) ?
N(24) C(23) H(23b) 110.7 no
N(24) C(23) H(23a) 110.8 no
C(22) C(23) H(23b) 112.3 no
C(22) C(23) H(23a) 108.3 no
H(23b) C(23) H(23a) 103.8 no
N(24) C(25) C(26) 110(1) ?
N(24) C(25) H(25b) 111.7 no
N(24) C(25) H(25a) 109.4 no
C(26) C(25) H(25b) 111.0 no
C(26) C(25) H(25a) 110.4 no
H(25b) C(25) H(25a) 104.2 no
N(10) C(26) C(25) 115(1) ?
N(10) C(26) H(26b) 107.7 no
N(10) C(26) H(26a) 105.5 no
C(25) C(26) H(26b) 108.7 no
C(25) C(26) H(26a) 109.9 no
H(26b) C(26) H(26a) 110.0 no

loop_
_geom_bond_atom_site_label_1
_geom_bond_atom_site_label_2
_geom_bond_distance
_geom_bond_publ_flag
O(100) H(100a 1.00 no
O(100) H(100b 1.10 no
O(200) H(200a 1.19 no
O(200) H(200b 1.19 no
O(300) H(300a 1.03 no
O(300) H(300b 1.04 no
N(1) C(2) 1.50(2) ?
N(1) C(18) 1.48(1) ?
N(1) C(19) 1.46(1) ?
N(4) C(3) 1.50(1) ?
N(4) C(5) 1.51(2) ?
N(4) H(4a) 0.94 no
N(4) H(4b) 0.99 no
N(7) C(6) 1.50(2) ?
N(7) C(8) 1.48(2) ?
N(7) H(7a) 1.00 no
N(7) H(7b) 0.94 no
N(10) C(9) 1.49(2) ?
N(10) C(11) 1.48(2) ?
N(10) C(26) 1.46(1) ?
N(13) C(12) 1.49(1) ?
N(13) C(14) 1.50(1) ?
N(13) H(13b) 0.94 no
N(13) H(13a) 0.98 no
N(16) C(15) 1.47(1) ?
N(16) C(17) 1.47(1) ?
N(16) H(16b) 0.96 no
N(16) H(16a) 1.01 no
N(21) C(20) 1.49(2) ?
N(21) C(22) 1.48(1) ?
N(21) H(21b) 0.97 no
N(21) H(21a) 0.98 no
N(24) C(23) 1.49(2) ?
N(24) C(25) 1.51(1) ?
N(24) H(24b) 0.98 no
N(24) H(24a) 0.97 no
C(2) C(3) 1.51(2) ?
C(2) H(2a) 1.01 no
C(2) H(2b) 0.91 no
C(3) H(3a) 0.99 no
C(3) H(3b) 1.01 no
C(5) C(6) 1.53(2) ?
C(5) H(5a) 0.99 no
C(5) H(5b) 0.91 no
C(6) H(6a) 0.95 no
C(6) H(6b) 0.99 no
C(8) C(9) 1.51(2) ?
C(8) H(8a) 1.02 no
C(8) H(8b) 0.96 no
C(9) H(9a) 0.92 no
C(9) H(9b) 0.99 no
C(11) C(12) 1.53(2) ?
C(11) H(11a) 0.98 no
C(11) H(11b) 0.96 no
C(12) H(12a) 1.00 no
C(12) H(12b) 0.97 no
C(14) C(15) 1.53(2) ?
C(14) H(14b) 0.96 no
C(14) H(14a) 0.97 no
C(15) H(15b) 0.98 no
C(15) H(15a) 0.94 no
C(17) C(18) 1.52(2) ?
C(17) H(17b) 0.91 no
C(17) H(17a) 0.95 no
C(18) H(18b) 1.00 no
C(18) H(18a) 0.92 no
C(19) C(20) 1.54(2) ?
C(19) H(19b) 1.00 no
C(19) H(19a) 0.98 no
C(20) H(20b) 1.00 no
C(20) H(20a) 0.95 no
C(22) C(23) 1.54(2) ?
C(22) H(22b) 0.96 no
C(22) H(22a) 1.01 no
C(23) H(23b) 0.99 no
C(23) H(23a) 0.98 no
C(25) C(26) 1.48(2) ?
C(25) H(25b) 0.97 no
C(25) H(25a) 1.00 no
C(26) H(26b) 0.93 no
C(26) H(26a) 0.96 no

loop_
_geom_contact_atom_site_label_1
_geom_contact_atom_site_label_2
_geom_contact_distance
_geom_contact_site_symmetry_2
_geom_contact_publ_flag
Cl(1) N(7) 2.99(1) . no
Cl(1) N(4) 3.04(1) . no
Cl(1) N(24) 3.09(1) . no
Cl(1) N(16) 3.088(9) . no
Cl(1) N(21) 3.13(1) . no
Cl(1) N(13) 3.18(1) . no
Cl(1) N(1) 3.27(1) . no
Cl(1) N(10) 3.32(1) . no
Cl(1) Cl(2) 3.467(5) . no
Cl(1) C(6) 3.51(1) . no
Cl(1) C(5) 3.51(1) . no
Cl(2) N(13) 3.23(1) . no
Cl(2) N(21) 3.24(1) . no
Cl(2) C(23) 3.41(1) . no
Cl(2) N(24) 3.60(1) . no
Cl(3) O(300) 3.13(2) . no
Cl(3) N(24) 3.15(1) . no
Cl(4) O(100) 3.05(1) . no
Cl(4) N(13) 3.13(1) 1_556 no
Cl(4) O(200) 3.32(1) 2_455 no
Cl(5) N(7) 2.99(1) 3_556 no
Cl(5) O(300) 3.16(1) . no
Cl(5) O(200) 3.33(1) 3_556 no
Cl(5) C(2) 3.55(1) 4_556 no
Cl(6) N(16) 3.10(1) . no
O(100) O(300) 2.67(2) . no
O(100) N(4) 2.86(1) . no
O(200) N(21) 3.01(2) 1_455 no
O(200) O(300) 3.24(2) 3_456 no
O(200) C(20) 3.38(2) 1_455 no
O(200) C(15) 3.40(2) 2_455 no
O(200) C(19) 3.42(2) 1_455 no
O(300) C(23) 3.11(2) 3_456 no
O(300) C(22) 3.21(2) 3_456 no
O(300) N(21) 3.53(2) 3_456 no
O(300) N(7) 3.59(2) 3_556 no
C(18) C(26) 3.47(2) 4_545 no

loop_
_geom_torsion_atom_site_label_1
_geom_torsion_atom_site_label_2
_geom_torsion_atom_site_label_3
_geom_torsion_atom_site_label_4
_geom_torsion
_geom_torsion_publ_flag
N(1) C(2) C(3) N(4) -76(1) no
N(1) C(18) C(17) N(16) -68(1) no
N(1) C(19) C(20) N(21) -77(2) no
N(4) C(5) C(6) N(7) 96(1) no
N(7) C(8) C(9) N(10) -70(1) no
N(10) C(11) C(12) N(13) -84(1) no
N(10) C(26) C(25) N(24) -65(1) no
N(13) C(14) C(15) N(16) 93(1) no
N(21) C(22) C(23) N(24) 88(1) no
C(2) N(1) C(18) C(17) 153(1) no
C(2) N(1) C(19) C(20) -80(1) no
C(2) C(3) N(4) C(5) 171(1) no
C(3) N(4) C(5) C(6) -173(1) no
C(3) C(2) N(1) C(18) -82(1) no
C(3) C(2) N(1) C(19) 157(1) no
C(5) C(6) N(7) C(8) -178(1) no
C(6) N(7) C(8) C(9) 176(1) no
C(8) C(9) N(10) C(11) 155(1) no
C(8) C(9) N(10) C(26) -84(1) no
C(9) N(10) C(11) C(12) -77(1) no
C(9) N(10) C(26) C(25) 159(1) no
C(11) N(10) C(26) C(25) -79(1) no
C(11) C(12) N(13) C(14) 169(1) no
C(12) N(13) C(14) C(15) -172(1) no
C(12) C(11) N(10) C(26) 162(1) no
C(14) C(15) N(16) C(17) -170.4(9) no
C(15) N(16) C(17) C(18) -178(1) no
C(17) C(18) N(1) C(19) -86(1) no
C(18) N(1) C(19) C(20) 159(1) no
C(19) C(20) N(21) C(22) 170(1) no
C(20) N(21) C(22) C(23) -175(1) no
C(22) C(23) N(24) C(25) -174.7(9) no
C(23) N(24) C(25) C(26) -175(1) no
